data_4023431
loop_
_publ_author_name
'David Bernier'
'Alexander J. Blake'
'Simon Woodward'

_publ_section_title
;
 Improved Procedure for the Synthesis of Enamine N-Oxides
;
_journal_name_full 'Journal of Organic Chemistry'
_journal_page_first 4229
_journal_page_last 4232
_journal_paper_doi 10.1021/jo8002166
_journal_volume 73
_journal_year 2008
_chemical_formula_moiety 'C14 H19 N O'
_chemical_formula_sum 'C14 H19 N O'
_chemical_formula_weight 217.30
_chemical_name_systematic
; 
 ? 
;
_space_group_IT_number 4
_symmetry_cell_setting monoclinic
_symmetry_space_group_name_Hall 'P 2yb'
_symmetry_space_group_name_H-M 'P 1 21 1'
_atom_sites_solution_hydrogens geom
_atom_sites_solution_primary direct
_audit_creation_method 'enCIFer editing of SHELXL97 CIF output'
_cell_angle_alpha 90.00
_cell_angle_beta 99.590(2)
_cell_angle_gamma 90.00
_cell_formula_units_Z 8
_cell_length_a 9.7311(10)
_cell_length_b 18.404(2)
_cell_length_c 13.957(2)
_cell_measurement_reflns_used 3210
_cell_measurement_temperature 150(2)
_cell_measurement_theta_max 25.6
_cell_measurement_theta_min 2.6
_cell_volume 2464.6(8)
_computing_cell_refinement 'Bruker SAINT version 6.36A (Bruker, 2000)'
_computing_data_collection 'Bruker SMART version 5.625 (Bruker, 2001)'
_computing_data_reduction 'Bruker SAINT; Bruker SHELXTL (Bruker, 2001)'
_computing_publication_material 'enCIFer(Allen et al.,2004);PLATON(Spek,2003)'
_computing_structure_refinement 'SHELXL97 (Sheldrick, 1997)'
_computing_structure_solution 'SHELXS97 (Sheldrick, 1990)'
_diffrn_ambient_temperature 150(2)
_diffrn_measured_fraction_theta_full 0.990
_diffrn_measured_fraction_theta_max 0.990
_diffrn_measurement_device_type 'Bruker SMART APEX CCD area detector'
_diffrn_measurement_method omega
_diffrn_radiation_monochromator graphite
_diffrn_radiation_source 'sealed tube'
_diffrn_radiation_type MoK\a
_diffrn_radiation_wavelength 0.71073
_diffrn_reflns_av_R_equivalents 0.057
_diffrn_reflns_av_sigmaI/netI 0.066
_diffrn_reflns_limit_h_max 12
_diffrn_reflns_limit_h_min -12
_diffrn_reflns_limit_k_max 23
_diffrn_reflns_limit_k_min -23
_diffrn_reflns_limit_l_max 18
_diffrn_reflns_limit_l_min -15
_diffrn_reflns_number 14452
_diffrn_reflns_theta_full 27.50
_diffrn_reflns_theta_max 27.52
_diffrn_reflns_theta_min 2.21
_diffrn_standards_decay_% 0
_diffrn_standards_number 0
_exptl_absorpt_coefficient_mu 0.073
_exptl_absorpt_correction_type none
_exptl_crystal_colour colourless
_exptl_crystal_density_diffrn 1.171
_exptl_crystal_density_method 'not measured'
_exptl_crystal_description column
_exptl_crystal_F_000 944
_exptl_crystal_size_max 0.50
_exptl_crystal_size_mid 0.10
_exptl_crystal_size_min 0.10
_refine_diff_density_max 0.52
_refine_diff_density_min -0.64
_refine_diff_density_rms 0.07
_refine_ls_extinction_coef 0.007(2)
_refine_ls_extinction_expression Fc^*^=kFc[1+0.001xFc^2^\l^3^/sin(2\q)]^-1/4^
_refine_ls_extinction_method SHELXL
_refine_ls_goodness_of_fit_ref 1.03
_refine_ls_hydrogen_treatment constr
_refine_ls_matrix_type full
_refine_ls_number_parameters 576
_refine_ls_number_reflns 5795
_refine_ls_number_restraints 378
_refine_ls_restrained_S_all 1.03
_refine_ls_R_factor_all 0.115
_refine_ls_R_factor_gt 0.0918
_refine_ls_shift/su_max 0.006
_refine_ls_shift/su_mean 0.001
_refine_ls_structure_factor_coef Fsqd
_refine_ls_weighting_details 'calc w=1/[\s^2^(Fo^2^)+(0.145P)^2^+1.750P] where P=(Fo^2^+2Fc^2^)/3'
_refine_ls_weighting_scheme calc
_refine_ls_wR_factor_gt 0.236
_refine_ls_wR_factor_ref 0.261
_reflns_number_gt 4296
_reflns_number_total 5795
_reflns_threshold_expression I>2\s(I)
_cod_data_source_file jo8002166-File003.cif
_cod_data_source_block nohxbz
_cod_depositor_comments
;
The following automatic conversions were performed:
'_symmetry_cell_setting' value 'Monoclinic' changed to 'monoclinic'
according to '/home/saulius/struct/CIF-dictionaries/cif_core.dic'
dictionary named 'cif_core.dic' version 2.4.1 from 2010-06-29.

Automatic conversion script
Id: cif_fix_enum 1527 2010-12-29 10:47:43Z saulius 
;
_cod_original_sg_symbol_H-M 'P 21'
_cod_database_code 4023431

loop_
_symmetry_equiv_pos_as_xyz
'x, y, z'
'-x, y+1/2, -z'

loop_
_atom_site_label
_atom_site_type_symbol
_atom_site_fract_x
_atom_site_fract_y
_atom_site_fract_z
_atom_site_U_iso_or_equiv
_atom_site_adp_type
_atom_site_occupancy
_atom_site_symmetry_multiplicity
_atom_site_calc_flag
_atom_site_refinement_flags
_atom_site_disorder_assembly
_atom_site_disorder_group
O1' O 0.6124(3) 0.2561(2) 0.0115(3) 0.0256(8) Uani 1 1 d DU . .
N1' N 0.4702(3) 0.25092(19) 0.0115(3) 0.0198(8) Uani 1 1 d DU . .
C2' C 0.3884(6) 0.2701(3) -0.0864(3) 0.0332(11) Uani 1 1 d DU . .
H2'A H 0.4205 0.3166 -0.1107 0.040 Uiso 1 1 calc R . .
H2'B H 0.2874 0.2734 -0.0842 0.040 Uiso 1 1 calc R . .
C3' C 0.4202(9) 0.2062(3) -0.1491(4) 0.0531(19) Uani 1 1 d DU . .
H3'A H 0.5026 0.2168 -0.1798 0.064 Uiso 1 1 calc R . .
H3'B H 0.3397 0.1960 -0.2008 0.064 Uiso 1 1 calc R . .
C4' C 0.4493(7) 0.1405(3) -0.0782(4) 0.0412(14) Uani 1 1 d DU . .
H4'A H 0.3816 0.1009 -0.0975 0.049 Uiso 1 1 calc R . .
H4'B H 0.5448 0.1216 -0.0767 0.049 Uiso 1 1 calc R . .
C5' C 0.4324(6) 0.1719(2) 0.0196(4) 0.0296(11) Uani 1 1 d DU . .
H5'A H 0.3352 0.1666 0.0311 0.035 Uiso 1 1 calc R . .
H5'B H 0.4959 0.1478 0.0729 0.035 Uiso 1 1 calc R . .
C1 C 0.4235(5) 0.2942(2) 0.0890(3) 0.0264(10) Uani 1 1 d DU . .
H1A H 0.3265 0.2973 0.0909 0.032 Uiso 1 1 calc R . .
C2 C 0.5111(6) 0.3288(3) 0.1554(4) 0.0323(12) Uani 1 1 d DU . .
H2A H 0.6077 0.3239 0.1530 0.039 Uiso 1 1 calc R . .
C3 C 0.4715(8) 0.3752(3) 0.2346(4) 0.0447(15) Uani 1 1 d DU . .
H3A H 0.5082 0.3533 0.2985 0.054 Uiso 1 1 calc R . .
H3B H 0.3687 0.3775 0.2278 0.054 Uiso 1 1 calc R . .
C4 C 0.5304(8) 0.4523(3) 0.2297(5) 0.0574(19) Uani 1 1 d DU . .
H4A H 0.6332 0.4493 0.2372 0.069 Uiso 1 1 calc R . .
H4B H 0.4956 0.4729 0.1646 0.069 Uiso 1 1 calc R . .
C1" C 0.4929(6) 0.5036(3) 0.3057(4) 0.0408(13) Uani 1 1 d DU . .
C2" C 0.5581(16) 0.5013(8) 0.4006(6) 0.181(9) Uani 1 1 d DU . .
H2"A H 0.6278 0.4656 0.4197 0.217 Uiso 1 1 calc R . .
C3" C 0.5252(14) 0.5495(7) 0.4690(6) 0.141(7) Uani 1 1 d DU . .
H3"A H 0.5721 0.5459 0.5342 0.169 Uiso 1 1 calc R . .
C4" C 0.4286(8) 0.6012(4) 0.4455(5) 0.0585(19) Uani 1 1 d DU . .
H4"A H 0.4098 0.6360 0.4920 0.070 Uiso 1 1 calc R . .
C5" C 0.3588(19) 0.6020(9) 0.3530(7) 0.211(11) Uani 1 1 d DU . .
H5"A H 0.2871 0.6369 0.3348 0.253 Uiso 1 1 calc R . .
C6" C 0.3900(13) 0.5530(7) 0.2846(6) 0.139(7) Uani 1 1 d DU . .
H6"A H 0.3373 0.5541 0.2209 0.167 Uiso 1 1 calc R . .
O11' O 1.1121(3) 0.21792(19) 0.0349(3) 0.0212(7) Uani 1 1 d DU . .
N11' N 0.9685(3) 0.22698(19) 0.0241(3) 0.0231(8) Uani 1 1 d DU . .
C12' C 0.9134(6) 0.2517(3) -0.0780(3) 0.0317(11) Uani 1 1 d DU . .
H12A H 0.9717 0.2913 -0.0979 0.038 Uiso 1 1 calc R . .
H12B H 0.8161 0.2692 -0.0836 0.038 Uiso 1 1 calc R . .
C13' C 0.9210(9) 0.1843(3) -0.1397(4) 0.0530(18) Uani 1 1 d DU . .
H13A H 1.0099 0.1828 -0.1654 0.064 Uiso 1 1 calc R . .
H13B H 0.8427 0.1831 -0.1950 0.064 Uiso 1 1 calc R . .
C14' C 0.9115(6) 0.1205(3) -0.0702(4) 0.0348(12) Uani 1 1 d DU . .
H14A H 0.8299 0.0895 -0.0946 0.042 Uiso 1 1 calc R . .
H14B H 0.9968 0.0902 -0.0635 0.042 Uiso 1 1 calc R . .
C15' C 0.8963(5) 0.1544(2) 0.0267(4) 0.0294(10) Uani 1 1 d DU . .
H15A H 0.7969 0.1608 0.0323 0.035 Uiso 1 1 calc R . .
H15B H 0.9423 0.1243 0.0816 0.035 Uiso 1 1 calc R . .
C11 C 0.9264(5) 0.2774(3) 0.0954(4) 0.0322(11) Uani 1 1 d DU . .
H11B H 0.8298 0.2860 0.0938 0.039 Uiso 1 1 calc R . .
C12 C 1.0154(6) 0.3108(3) 0.1607(4) 0.0334(12) Uani 1 1 d DU . .
H12C H 1.1116 0.3002 0.1636 0.040 Uiso 1 1 calc R . .
C13 C 0.9761(8) 0.3648(3) 0.2313(5) 0.0491(17) Uani 1 1 d DU . .
H13C H 1.0124 0.3483 0.2982 0.059 Uiso 1 1 calc R . .
H13D H 0.8732 0.3671 0.2241 0.059 Uiso 1 1 calc R . .
C14 C 1.0327(6) 0.4412(3) 0.2169(4) 0.0394(14) Uani 1 1 d DU . .
H14C H 1.1354 0.4388 0.2228 0.047 Uiso 1 1 calc R . .
H14D H 0.9947 0.4582 0.1504 0.047 Uiso 1 1 calc R . .
C11" C 0.9950(6) 0.4953(3) 0.2898(4) 0.0357(12) Uani 1 1 d DU . .
C12" C 1.0616(15) 0.4975(8) 0.3839(6) 0.166(8) Uani 1 1 d DU . .
H12D H 1.1355 0.4643 0.4040 0.199 Uiso 1 1 calc R . .
C13" C 1.0262(12) 0.5460(6) 0.4510(6) 0.113(5) Uani 1 1 d DU . .
H13E H 1.0723 0.5432 0.5165 0.136 Uiso 1 1 calc R . .
C14" C 0.9283(7) 0.5970(3) 0.4262(4) 0.0452(15) Uani 1 1 d DU . .
H14E H 0.9057 0.6316 0.4716 0.054 Uiso 1 1 calc R . .
C15" C 0.8632(17) 0.5961(9) 0.3318(7) 0.198(11) Uani 1 1 d DU . .
H15C H 0.7942 0.6318 0.3108 0.237 Uiso 1 1 calc R . .
C16" C 0.8937(12) 0.5452(6) 0.2656(6) 0.128(6) Uani 1 1 d DU . .
H16A H 0.8422 0.5455 0.2015 0.153 Uiso 1 1 calc R . .
O21' O 0.8651(6) 0.7741(6) 0.5186(6) 0.0406(15) Uiso 0.525(11) 1 d PDU A 1
O21C O 0.8633(6) 0.8093(6) 0.5350(7) 0.0406(15) Uiso 0.475(11) 1 d PDU A 2
N21' N 0.7238(4) 0.7900(3) 0.5154(3) 0.0488(14) Uani 1 1 d DU . .
C22' C 0.6630(7) 0.7667(4) 0.4131(4) 0.0518(16) Uani 1 1 d DU A .
H22A H 0.5620 0.7563 0.4070 0.062 Uiso 1 1 calc R . .
H22B H 0.7111 0.7231 0.3935 0.062 Uiso 1 1 calc R . .
C23' C 0.6894(8) 0.8326(4) 0.3533(4) 0.065(2) Uani 1 1 d DU . .
H23A H 0.6142 0.8381 0.2965 0.078 Uiso 1 1 calc R A .
H23B H 0.7795 0.8277 0.3297 0.078 Uiso 1 1 calc R . .
C24' C 0.6924(11) 0.8985(4) 0.4216(5) 0.082(3) Uani 1 1 d DU A .
H24A H 0.7841 0.9231 0.4299 0.098 Uiso 1 1 calc R . .
H24B H 0.6189 0.9339 0.3959 0.098 Uiso 1 1 calc R . .
C25' C 0.6661(9) 0.8662(3) 0.5171(5) 0.065(2) Uani 1 1 d DU A .
H25A H 0.7155 0.8941 0.5731 0.078 Uiso 1 1 calc R . .
H25B H 0.5653 0.8654 0.5204 0.078 Uiso 1 1 calc R . .
C21 C 0.6690(6) 0.7443(3) 0.5877(4) 0.0374(13) Uani 1 1 d DU A .
H21B H 0.5710 0.7396 0.5839 0.045 Uiso 1 1 calc R . .
C22 C 0.7521(5) 0.7101(3) 0.6569(4) 0.0324(11) Uani 1 1 d DU . .
H22C H 0.8495 0.7169 0.6597 0.039 Uiso 1 1 calc R A .
C23 C 0.7073(5) 0.6614(3) 0.7317(4) 0.0302(11) Uani 1 1 d DU A .
H23C H 0.6043 0.6579 0.7205 0.036 Uiso 1 1 calc R . .
H23D H 0.7378 0.6823 0.7972 0.036 Uiso 1 1 calc R . .
C24 C 0.7697(7) 0.5857(3) 0.7271(4) 0.0370(13) Uani 1 1 d DU . .
H24C H 0.7385 0.5660 0.6610 0.044 Uiso 1 1 calc R A .
H24D H 0.8724 0.5906 0.7360 0.044 Uiso 1 1 calc R . .
C21" C 0.7350(5) 0.5304(2) 0.7999(3) 0.0299(11) Uani 1 1 d DU A .
C22" C 0.7726(4) 0.5430(2) 0.8985(3) 0.0198(8) Uani 1 1 d DU . .
H22D H 0.8154 0.5877 0.9205 0.024 Uiso 1 1 calc R A .
C23" C 0.7480(5) 0.4909(2) 0.9653(3) 0.0243(9) Uani 1 1 d DU A .
H23E H 0.7705 0.5009 1.0329 0.029 Uiso 1 1 calc R . .
C24" C 0.6919(6) 0.4253(3) 0.9347(4) 0.0378(12) Uani 1 1 d DU . .
H24E H 0.6791 0.3889 0.9807 0.045 Uiso 1 1 calc R A .
C25" C 0.6542(5) 0.4123(3) 0.8376(4) 0.0292(10) Uani 1 1 d DU A .
H25C H 0.6128 0.3671 0.8160 0.035 Uiso 1 1 calc R . .
C26" C 0.6760(5) 0.4647(2) 0.7701(4) 0.0283(10) Uani 1 1 d DU . .
H26A H 0.6499 0.4550 0.7027 0.034 Uiso 1 1 calc R A .
O31' O 0.3605(5) 0.8004(6) 0.5302(7) 0.0405(15) Uiso 0.543(13) 1 d PDU B 1
O31C O 0.3526(7) 0.7717(7) 0.5039(8) 0.0405(15) Uiso 0.457(13) 1 d PDU B 2
N31' N 0.2185(4) 0.7856(3) 0.5211(4) 0.0467(13) Uani 1 1 d DU . .
C32' C 0.1599(7) 0.8599(3) 0.5307(4) 0.0482(15) Uani 1 1 d DU B .
H32A H 0.2211 0.8885 0.5807 0.058 Uiso 1 1 calc R . .
H32B H 0.0658 0.8570 0.5485 0.058 Uiso 1 1 calc R . .
C33' C 0.1538(9) 0.8940(4) 0.4304(5) 0.062(2) Uani 1 1 d DU . .
H33A H 0.2365 0.9250 0.4286 0.074 Uiso 1 1 calc R B .
H33B H 0.0688 0.9240 0.4134 0.074 Uiso 1 1 calc R . .
C34' C 0.1514(8) 0.8297(4) 0.3596(4) 0.0556(18) Uani 1 1 d DU B .
H34A H 0.0701 0.8329 0.3068 0.067 Uiso 1 1 calc R . .
H34B H 0.2376 0.8284 0.3307 0.067 Uiso 1 1 calc R . .
C35' C 0.1412(7) 0.7626(3) 0.4225(4) 0.0497(15) Uani 1 1 d DU B .
H35A H 0.0429 0.7506 0.4255 0.060 Uiso 1 1 calc R . .
H35B H 0.1863 0.7200 0.3974 0.060 Uiso 1 1 calc R . .
C31 C 0.1805(6) 0.7369(3) 0.5967(4) 0.0352(13) Uani 1 1 d DU B .
H31B H 0.0851 0.7305 0.6016 0.042 Uiso 1 1 calc R . .
C32 C 0.2763(5) 0.7021(3) 0.6575(4) 0.0331(12) Uani 1 1 d DU . .
H32C H 0.3715 0.7089 0.6523 0.040 Uiso 1 1 calc R B .
C33 C 0.2412(5) 0.6523(3) 0.7344(4) 0.0284(11) Uani 1 1 d DU B .
H33C H 0.1391 0.6526 0.7327 0.034 Uiso 1 1 calc R . .
H33D H 0.2858 0.6704 0.7989 0.034 Uiso 1 1 calc R . .
C34 C 0.2898(6) 0.5739(3) 0.7211(4) 0.0351(12) Uani 1 1 d DU . .
H34C H 0.2489 0.5569 0.6552 0.042 Uiso 1 1 calc R B .
H34D H 0.3924 0.5736 0.7258 0.042 Uiso 1 1 calc R . .
C31" C 0.2494(5) 0.5217(3) 0.7954(4) 0.0294(11) Uani 1 1 d DU B .
C32" C 0.3434(5) 0.5049(2) 0.8779(4) 0.0286(10) Uani 1 1 d DU . .
H32D H 0.4351 0.5243 0.8868 0.034 Uiso 1 1 calc R B .
C33" C 0.3035(6) 0.4596(3) 0.9476(4) 0.0389(13) Uani 1 1 d DU B .
H33E H 0.3701 0.4452 1.0020 0.047 Uiso 1 1 calc R . .
C34" C 0.1693(6) 0.4354(3) 0.9388(4) 0.0435(13) Uani 1 1 d DU . .
H34E H 0.1401 0.4090 0.9903 0.052 Uiso 1 1 calc R B .
C35" C 0.0764(5) 0.4494(3) 0.8552(4) 0.0293(10) Uani 1 1 d DU B .
H35C H -0.0144 0.4289 0.8458 0.035 Uiso 1 1 calc R . .
C36" C 0.1172(5) 0.4939(2) 0.7851(4) 0.0275(10) Uani 1 1 d DU . .
H36A H 0.0521 0.5053 0.7286 0.033 Uiso 1 1 calc R B .

loop_
_atom_site_aniso_label
_atom_site_aniso_U_11
_atom_site_aniso_U_22
_atom_site_aniso_U_33
_atom_site_aniso_U_23
_atom_site_aniso_U_13
_atom_site_aniso_U_12
O1' 0.0164(15) 0.0226(17) 0.040(2) -0.0018(15) 0.0118(13) -0.0007(13)
N1' 0.0199(18) 0.0126(17) 0.0275(19) 0.0072(14) 0.0056(15) -0.0010(14)
C2' 0.032(3) 0.033(3) 0.031(2) 0.008(2) -0.004(2) 0.001(2)
C3' 0.088(6) 0.037(3) 0.031(3) 0.000(2) 0.000(3) -0.007(3)
C4' 0.060(4) 0.022(2) 0.042(3) -0.003(2) 0.012(3) -0.007(2)
C5' 0.032(3) 0.019(2) 0.039(3) 0.0041(19) 0.008(2) -0.0117(19)
C1 0.025(2) 0.019(2) 0.037(3) 0.0045(18) 0.0113(19) 0.0052(18)
C2 0.028(3) 0.031(3) 0.038(3) -0.001(2) 0.005(2) 0.011(2)
C3 0.059(4) 0.039(3) 0.037(3) -0.007(3) 0.012(3) 0.012(3)
C4 0.070(5) 0.048(3) 0.056(4) -0.021(3) 0.015(4) -0.005(3)
C1" 0.047(4) 0.033(3) 0.041(3) -0.003(2) 0.005(3) 0.001(2)
C2" 0.222(15) 0.208(16) 0.077(6) -0.079(9) -0.074(8) 0.174(13)
C3" 0.154(11) 0.169(13) 0.073(6) -0.075(8) -0.061(7) 0.095(10)
C4" 0.074(5) 0.048(4) 0.058(4) -0.024(3) 0.024(3) -0.001(3)
C5" 0.28(2) 0.231(18) 0.088(8) -0.073(10) -0.059(10) 0.214(17)
C6" 0.168(12) 0.177(13) 0.056(5) -0.042(6) -0.030(6) 0.127(10)
O11' 0.0128(14) 0.0196(16) 0.0310(17) 0.0014(13) 0.0032(12) 0.0026(11)
N11' 0.0200(19) 0.0171(18) 0.032(2) 0.0047(15) 0.0034(16) -0.0009(14)
C12' 0.033(3) 0.027(2) 0.033(2) 0.010(2) -0.001(2) 0.010(2)
C13' 0.089(6) 0.032(3) 0.035(3) 0.003(2) 0.001(3) 0.004(3)
C14' 0.033(3) 0.027(2) 0.041(3) 0.002(2) -0.003(2) -0.005(2)
C15' 0.020(2) 0.020(2) 0.048(3) 0.003(2) 0.007(2) -0.0058(18)
C11 0.029(3) 0.026(3) 0.044(3) 0.001(2) 0.016(2) 0.0084(19)
C12 0.039(3) 0.031(3) 0.033(3) 0.002(2) 0.013(2) 0.012(2)
C13 0.076(5) 0.034(3) 0.041(4) -0.003(2) 0.021(3) 0.013(3)
C14 0.039(3) 0.040(3) 0.040(3) -0.007(2) 0.007(3) 0.007(2)
C11" 0.037(3) 0.029(3) 0.040(3) -0.004(2) 0.007(2) 0.003(2)
C12" 0.197(14) 0.204(15) 0.069(6) -0.067(8) -0.060(7) 0.164(12)
C13" 0.139(10) 0.122(9) 0.060(5) -0.042(6) -0.038(6) 0.086(8)
C14" 0.049(4) 0.046(4) 0.040(3) -0.012(3) 0.007(3) 0.004(3)
C15" 0.241(17) 0.239(18) 0.077(6) -0.090(9) -0.078(9) 0.202(15)
C16" 0.152(10) 0.154(11) 0.055(5) -0.058(6) -0.048(6) 0.117(9)
N21' 0.033(3) 0.076(4) 0.037(3) 0.012(2) 0.001(2) -0.016(2)
C22' 0.046(4) 0.076(4) 0.032(3) 0.003(3) 0.001(3) 0.009(4)
C23' 0.043(4) 0.112(6) 0.039(3) 0.022(3) 0.004(3) -0.012(4)
C24' 0.097(7) 0.088(4) 0.055(4) 0.027(3) -0.003(4) -0.042(5)
C25' 0.092(6) 0.055(3) 0.047(4) 0.007(3) 0.005(4) -0.028(4)
C21 0.030(3) 0.048(3) 0.034(3) 0.005(2) 0.005(2) -0.002(2)
C22 0.023(3) 0.043(3) 0.031(3) -0.001(2) 0.005(2) 0.005(2)
C23 0.019(2) 0.035(3) 0.037(3) 0.004(2) 0.007(2) 0.011(2)
C24 0.048(3) 0.034(3) 0.034(3) -0.003(2) 0.020(3) 0.012(2)
C21" 0.028(3) 0.029(2) 0.033(2) 0.004(2) 0.005(2) 0.0134(19)
C22" 0.0098(18) 0.020(2) 0.029(2) -0.0047(16) 0.0027(16) 0.0075(15)
C23" 0.018(2) 0.032(2) 0.023(2) 0.0009(17) 0.0026(17) 0.0129(18)
C24" 0.027(3) 0.031(3) 0.056(3) 0.009(2) 0.009(2) 0.006(2)
C25" 0.018(2) 0.021(2) 0.051(3) -0.010(2) 0.010(2) 0.0013(18)
C26" 0.019(2) 0.032(2) 0.035(2) -0.0124(18) 0.0072(19) 0.0109(18)
N31' 0.032(3) 0.062(3) 0.048(3) 0.023(2) 0.012(2) 0.004(2)
C32' 0.052(4) 0.044(3) 0.046(3) 0.014(2) 0.001(3) -0.009(3)
C33' 0.070(5) 0.057(3) 0.059(4) 0.023(3) 0.014(4) -0.010(4)
C34' 0.053(4) 0.073(5) 0.043(3) 0.021(3) 0.016(3) 0.000(4)
C35' 0.061(4) 0.053(3) 0.038(3) 0.013(2) 0.017(3) 0.016(3)
C31 0.034(3) 0.038(3) 0.034(3) 0.011(2) 0.007(2) 0.005(2)
C32 0.026(3) 0.040(3) 0.034(3) 0.005(2) 0.007(2) 0.009(2)
C33 0.020(2) 0.032(2) 0.032(3) 0.005(2) 0.0025(19) 0.011(2)
C34 0.039(3) 0.035(3) 0.034(3) -0.002(2) 0.012(2) 0.007(2)
C31" 0.030(2) 0.023(2) 0.035(3) -0.0001(19) 0.005(2) 0.0101(18)
C32" 0.021(2) 0.016(2) 0.045(3) -0.0037(18) -0.0090(18) 0.0041(16)
C33" 0.048(3) 0.024(3) 0.037(3) 0.001(2) -0.015(2) 0.004(2)
C34" 0.062(4) 0.025(3) 0.045(3) 0.003(2) 0.016(3) 0.001(2)
C35" 0.017(2) 0.020(2) 0.053(3) -0.005(2) 0.0110(19) 0.0055(17)
C36" 0.021(2) 0.021(2) 0.038(3) -0.0065(18) -0.0023(18) 0.0116(17)

loop_
_atom_type_symbol
_atom_type_description
_atom_type_scat_dispersion_real
_atom_type_scat_dispersion_imag
_atom_type_scat_source
C C 0.0033 0.0000 'International Tables Vol C Tables 4.2.6.8 and 6.1.1.4'
H H 0.0000 0.0000 'International Tables Vol C Tables 4.2.6.8 and 6.1.1.4'
N N 0.0061 0.0000 'International Tables Vol C Tables 4.2.6.8 and 6.1.1.4'
O O 0.0106 0.0000 'International Tables Vol C Tables 4.2.6.8 and 6.1.1.4'

loop_
_geom_angle_atom_site_label_1
_geom_angle_atom_site_label_2
_geom_angle_atom_site_label_3
_geom_angle
_geom_angle_site_symmetry_1
_geom_angle_site_symmetry_3
_geom_angle_publ_flag
O1' N1' C1 113.1(3) . . ?
O1' N1' C2' 111.2(3) . . ?
C1 N1' C2' 111.0(3) . . ?
O1' N1' C5' 108.8(3) . . ?
C1 N1' C5' 111.0(3) . . ?
C2' N1' C5' 101.2(3) . . ?
N1' C2' C3' 102.3(4) . . ?
N1' C2' H2'A 111.3 . . ?
C3' C2' H2'A 111.3 . . ?
N1' C2' H2'B 111.3 . . ?
C3' C2' H2'B 111.3 . . ?
H2'A C2' H2'B 109.2 . . ?
C2' C3' C4' 105.4(4) . . ?
C2' C3' H3'A 110.7 . . ?
C4' C3' H3'A 110.7 . . ?
C2' C3' H3'B 110.7 . . ?
C4' C3' H3'B 110.7 . . ?
H3'A C3' H3'B 108.8 . . ?
C5' C4' C3' 103.9(4) . . ?
C5' C4' H4'A 111.0 . . ?
C3' C4' H4'A 111.0 . . ?
C5' C4' H4'B 111.0 . . ?
C3' C4' H4'B 111.0 . . ?
H4'A C4' H4'B 109.0 . . ?
N1' C5' C4' 103.6(3) . . ?
N1' C5' H5'A 111.0 . . ?
C4' C5' H5'A 111.0 . . ?
N1' C5' H5'B 111.0 . . ?
C4' C5' H5'B 111.0 . . ?
H5'A C5' H5'B 109.0 . . ?
C2 C1 N1' 122.4(4) . . ?
C2 C1 H1A 118.8 . . ?
N1' C1 H1A 118.8 . . ?
C1 C2 C3 125.5(5) . . ?
C1 C2 H2A 117.3 . . ?
C3 C2 H2A 117.3 . . ?
C2 C3 C4 110.6(5) . . ?
C2 C3 H3A 109.5 . . ?
C4 C3 H3A 109.5 . . ?
C2 C3 H3B 109.5 . . ?
C4 C3 H3B 109.5 . . ?
H3A C3 H3B 108.1 . . ?
C1" C4 C3 114.3(5) . . ?
C1" C4 H4A 108.7 . . ?
C3 C4 H4A 108.7 . . ?
C1" C4 H4B 108.7 . . ?
C3 C4 H4B 108.7 . . ?
H4A C4 H4B 107.6 . . ?
C6" C1" C2" 116.0(5) . . ?
C6" C1" C4 121.8(6) . . ?
C2" C1" C4 122.2(6) . . ?
C1" C2" C3" 121.8(6) . . ?
C1" C2" H2"A 119.1 . . ?
C3" C2" H2"A 119.1 . . ?
C4" C3" C2" 121.5(7) . . ?
C4" C3" H3"A 119.3 . . ?
C2" C3" H3"A 119.3 . . ?
C3" C4" C5" 117.4(6) . . ?
C3" C4" H4"A 121.3 . . ?
C5" C4" H4"A 121.3 . . ?
C4" C5" C6" 121.1(7) . . ?
C4" C5" H5"A 119.4 . . ?
C6" C5" H5"A 119.4 . . ?
C1" C6" C5" 122.0(7) . . ?
C1" C6" H6"A 119.0 . . ?
C5" C6" H6"A 119.0 . . ?
O11' N11' C11 113.1(3) . . ?
O11' N11' C12' 109.3(3) . . ?
C11 N11' C12' 110.7(4) . . ?
O11' N11' C15' 110.8(3) . . ?
C11 N11' C15' 111.0(3) . . ?
C12' N11' C15' 101.3(3) . . ?
N11' C12' C13' 104.2(4) . . ?
N11' C12' H12A 110.9 . . ?
C13' C12' H12A 110.9 . . ?
N11' C12' H12B 110.9 . . ?
C13' C12' H12B 110.9 . . ?
H12A C12' H12B 108.9 . . ?
C12' C13' C14' 104.6(4) . . ?
C12' C13' H13A 110.8 . . ?
C14' C13' H13A 110.8 . . ?
C12' C13' H13B 110.8 . . ?
C14' C13' H13B 110.8 . . ?
H13A C13' H13B 108.9 . . ?
C15' C14' C13' 105.9(4) . . ?
C15' C14' H14A 110.6 . . ?
C13' C14' H14A 110.6 . . ?
C15' C14' H14B 110.6 . . ?
C13' C14' H14B 110.6 . . ?
H14A C14' H14B 108.7 . . ?
N11' C15' C14' 103.1(4) . . ?
N11' C15' H15A 111.1 . . ?
C14' C15' H15A 111.1 . . ?
N11' C15' H15B 111.1 . . ?
C14' C15' H15B 111.1 . . ?
H15A C15' H15B 109.1 . . ?
C12 C11 N11' 123.0(4) . . ?
C12 C11 H11B 118.5 . . ?
N11' C11 H11B 118.5 . . ?
C11 C12 C13 124.2(5) . . ?
C11 C12 H12C 117.9 . . ?
C13 C12 H12C 117.9 . . ?
C12 C13 C14 112.7(5) . . ?
C12 C13 H13C 109.1 . . ?
C14 C13 H13C 109.1 . . ?
C12 C13 H13D 109.1 . . ?
C14 C13 H13D 109.1 . . ?
H13C C13 H13D 107.8 . . ?
C11" C14 C13 112.4(4) . . ?
C11" C14 H14C 109.1 . . ?
C13 C14 H14C 109.1 . . ?
C11" C14 H14D 109.1 . . ?
C13 C14 H14D 109.1 . . ?
H14C C14 H14D 107.9 . . ?
C16" C11" C12" 115.5(5) . . ?
C16" C11" C14 121.9(5) . . ?
C12" C11" C14 122.6(5) . . ?
C11" C12" C13" 122.8(6) . . ?
C11" C12" H12D 118.6 . . ?
C13" C12" H12D 118.6 . . ?
C14" C13" C12" 121.6(6) . . ?
C14" C13" H13E 119.2 . . ?
C12" C13" H13E 119.2 . . ?
C13" C14" C15" 115.9(6) . . ?
C13" C14" H14E 122.0 . . ?
C15" C14" H14E 122.0 . . ?
C14" C15" C16" 122.5(6) . . ?
C14" C15" H15C 118.8 . . ?
C16" C15" H15C 118.8 . . ?
C11" C16" C15" 121.5(6) . . ?
C11" C16" H16A 119.2 . . ?
C15" C16" H16A 119.2 . . ?
O21C N21' C21 117.6(5) . . ?
O21' N21' C21 108.8(5) . . ?
O21C N21' C25' 96.5(7) . . ?
O21' N21' C25' 124.0(7) . . ?
C21 N21' C25' 109.9(4) . . ?
O21C N21' C22' 118.4(6) . . ?
O21' N21' C22' 101.4(6) . . ?
C21 N21' C22' 110.7(4) . . ?
C25' N21' C22' 101.0(4) . . ?
N21' C22' C23' 102.5(5) . . ?
N21' C22' H22A 111.3 . . ?
C23' C22' H22A 111.3 . . ?
N21' C22' H22B 111.3 . . ?
C23' C22' H22B 111.3 . . ?
H22A C22' H22B 109.2 . . ?
C22' C23' C24' 106.0(4) . . ?
C22' C23' H23A 110.5 . . ?
C24' C23' H23A 110.5 . . ?
C22' C23' H23B 110.5 . . ?
C24' C23' H23B 110.5 . . ?
H23A C23' H23B 108.7 . . ?
C25' C24' C23' 104.3(5) . . ?
C25' C24' H24A 110.9 . . ?
C23' C24' H24A 110.9 . . ?
C25' C24' H24B 110.9 . . ?
C23' C24' H24B 110.9 . . ?
H24A C24' H24B 108.9 . . ?
N21' C25' C24' 103.4(5) . . ?
N21' C25' H25A 111.1 . . ?
C24' C25' H25A 111.1 . . ?
N21' C25' H25B 111.1 . . ?
C24' C25' H25B 111.1 . . ?
H25A C25' H25B 109.1 . . ?
C22 C21 N21' 121.8(5) . . ?
C22 C21 H21B 119.1 . . ?
N21' C21 H21B 119.1 . . ?
C21 C22 C23 125.8(5) . . ?
C21 C22 H22C 117.1 . . ?
C23 C22 H22C 117.1 . . ?
C22 C23 C24 110.7(4) . . ?
C22 C23 H23C 109.5 . . ?
C24 C23 H23C 109.5 . . ?
C22 C23 H23D 109.5 . . ?
C24 C23 H23D 109.5 . . ?
H23C C23 H23D 108.1 . . ?
C21" C24 C23 116.8(4) . . ?
C21" C24 H24C 108.1 . . ?
C23 C24 H24C 108.1 . . ?
C21" C24 H24D 108.1 . . ?
C23 C24 H24D 108.1 . . ?
H24C C24 H24D 107.3 . . ?
C26" C21" C22" 118.5(4) . . ?
C26" C21" C24 121.1(4) . . ?
C22" C21" C24 120.1(4) . . ?
C21" C22" C23" 120.4(4) . . ?
C21" C22" H22D 119.8 . . ?
C23" C22" H22D 119.8 . . ?
C24" C23" C22" 120.5(4) . . ?
C24" C23" H23E 119.8 . . ?
C22" C23" H23E 119.8 . . ?
C23" C24" C25" 119.6(5) . . ?
C23" C24" H24E 120.2 . . ?
C25" C24" H24E 120.2 . . ?
C24" C25" C26" 120.3(4) . . ?
C24" C25" H25C 119.8 . . ?
C26" C25" H25C 119.8 . . ?
C21" C26" C25" 120.7(4) . . ?
C21" C26" H26A 119.7 . . ?
C25" C26" H26A 119.7 . . ?
O31C N31' C31 111.5(6) . . ?
O31' N31' C31 114.5(5) . . ?
O31C N31' C32' 124.5(7) . . ?
O31' N31' C32' 101.5(6) . . ?
C31 N31' C32' 110.2(4) . . ?
O31C N31' C35' 97.5(7) . . ?
O31' N31' C35' 118.2(6) . . ?
C31 N31' C35' 109.5(4) . . ?
C32' N31' C35' 101.4(4) . . ?
N31' C32' C33' 104.5(5) . . ?
N31' C32' H32A 110.9 . . ?
C33' C32' H32A 110.9 . . ?
N31' C32' H32B 110.9 . . ?
C33' C32' H32B 110.9 . . ?
H32A C32' H32B 108.9 . . ?
C32' C33' C34' 105.5(5) . . ?
C32' C33' H33A 110.6 . . ?
C34' C33' H33A 110.6 . . ?
C32' C33' H33B 110.6 . . ?
C34' C33' H33B 110.6 . . ?
H33A C33' H33B 108.8 . . ?
C35' C34' C33' 104.4(4) . . ?
C35' C34' H34A 110.9 . . ?
C33' C34' H34A 110.9 . . ?
C35' C34' H34B 110.9 . . ?
C33' C34' H34B 110.9 . . ?
H34A C34' H34B 108.9 . . ?
N31' C35' C34' 103.1(5) . . ?
N31' C35' H35A 111.1 . . ?
C34' C35' H35A 111.1 . . ?
N31' C35' H35B 111.1 . . ?
C34' C35' H35B 111.1 . . ?
H35A C35' H35B 109.1 . . ?
C32 C31 N31' 121.4(5) . . ?
C32 C31 H31B 119.3 . . ?
N31' C31 H31B 119.3 . . ?
C31 C32 C33 122.6(5) . . ?
C31 C32 H32C 118.7 . . ?
C33 C32 H32C 118.7 . . ?
C32 C33 C34 112.1(4) . . ?
C32 C33 H33C 109.2 . . ?
C34 C33 H33C 109.2 . . ?
C32 C33 H33D 109.2 . . ?
C34 C33 H33D 109.2 . . ?
H33C C33 H33D 107.9 . . ?
C31" C34 C33 113.1(4) . . ?
C31" C34 H34C 109.0 . . ?
C33 C34 H34C 109.0 . . ?
C31" C34 H34D 109.0 . . ?
C33 C34 H34D 109.0 . . ?
H34C C34 H34D 107.8 . . ?
C36" C31" C32" 118.9(4) . . ?
C36" C31" C34 120.8(4) . . ?
C32" C31" C34 120.1(4) . . ?
C31" C32" C33" 119.8(4) . . ?
C31" C32" H32D 120.1 . . ?
C33" C32" H32D 120.1 . . ?
C34" C33" C32" 120.6(5) . . ?
C34" C33" H33E 119.7 . . ?
C32" C33" H33E 119.7 . . ?
C33" C34" C35" 119.9(5) . . ?
C33" C34" H34E 120.0 . . ?
C35" C34" H34E 120.0 . . ?
C34" C35" C36" 119.0(4) . . ?
C34" C35" H35C 120.5 . . ?
C36" C35" H35C 120.5 . . ?
C31" C36" C35" 121.5(4) . . ?
C31" C36" H36A 119.2 . . ?
C35" C36" H36A 119.2 . . ?

loop_
_geom_bond_atom_site_label_1
_geom_bond_atom_site_label_2
_geom_bond_distance
_geom_bond_site_symmetry_2
_geom_bond_publ_flag
O1' N1' 1.387(3) . ?
N1' C1 1.475(5) . ?
N1' C2' 1.505(5) . ?
N1' C5' 1.509(5) . ?
C2' C3' 1.526(6) . ?
C2' H2'A 0.9900 . ?
C2' H2'B 0.9900 . ?
C3' C4' 1.558(6) . ?
C3' H3'A 0.9900 . ?
C3' H3'B 0.9900 . ?
C4' C5' 1.516(6) . ?
C4' H4'A 0.9900 . ?
C4' H4'B 0.9900 . ?
C5' H5'A 0.9900 . ?
C5' H5'B 0.9900 . ?
C1 C2 1.315(6) . ?
C1 H1A 0.9500 . ?
C2 C3 1.497(6) . ?
C2 H2A 0.9500 . ?
C3 C4 1.537(7) . ?
C3 H3A 0.9900 . ?
C3 H3B 0.9900 . ?
C4 C1" 1.508(6) . ?
C4 H4A 0.9900 . ?
C4 H4B 0.9900 . ?
C1" C6" 1.348(7) . ?
C1" C2" 1.371(7) . ?
C2" C3" 1.379(7) . ?
C2" H2"A 0.9500 . ?
C3" C4" 1.340(7) . ?
C3" H3"A 0.9500 . ?
C4" C5" 1.356(8) . ?
C4" H4"A 0.9500 . ?
C5" C6" 1.384(7) . ?
C5" H5"A 0.9500 . ?
C6" H6"A 0.9500 . ?
O11' N11' 1.390(3) . ?
N11' C11 1.468(5) . ?
N11' C12' 1.508(5) . ?
N11' C15' 1.513(5) . ?
C12' C13' 1.520(6) . ?
C12' H12A 0.9900 . ?
C12' H12B 0.9900 . ?
C13' C14' 1.537(6) . ?
C13' H13A 0.9900 . ?
C13' H13B 0.9900 . ?
C14' C15' 1.519(6) . ?
C14' H14A 0.9900 . ?
C14' H14B 0.9900 . ?
C15' H15A 0.9900 . ?
C15' H15B 0.9900 . ?
C11 C12 1.303(6) . ?
C11 H11B 0.9500 . ?
C12 C13 1.494(6) . ?
C12 H12C 0.9500 . ?
C13 C14 1.535(6) . ?
C13 H13C 0.9900 . ?
C13 H13D 0.9900 . ?
C14 C11" 1.512(5) . ?
C14 H14C 0.9900 . ?
C14 H14D 0.9900 . ?
C11" C16" 1.349(6) . ?
C11" C12" 1.365(6) . ?
C12" C13" 1.378(7) . ?
C12" H12D 0.9500 . ?
C13" C14" 1.341(7) . ?
C13" H13E 0.9500 . ?
C14" C15" 1.364(7) . ?
C14" H14E 0.9500 . ?
C15" C16" 1.382(7) . ?
C15" H15C 0.9500 . ?
C16" H16A 0.9500 . ?
O21' N21' 1.400(4) . ?
O21C N21' 1.386(4) . ?
N21' C21 1.479(5) . ?
N21' C25' 1.511(7) . ?
N21' C22' 1.514(6) . ?
C22' C23' 1.519(7) . ?
C22' H22A 0.9900 . ?
C22' H22B 0.9900 . ?
C23' C24' 1.540(7) . ?
C23' H23A 0.9900 . ?
C23' H23B 0.9900 . ?
C24' C25' 1.520(7) . ?
C24' H24A 0.9900 . ?
C24' H24B 0.9900 . ?
C25' H25A 0.9900 . ?
C25' H25B 0.9900 . ?
C21 C22 1.313(6) . ?
C21 H21B 0.9500 . ?
C22 C23 1.495(6) . ?
C22 H22C 0.9500 . ?
C23 C24 1.526(5) . ?
C23 H23C 0.9900 . ?
C23 H23D 0.9900 . ?
C24 C21" 1.515(5) . ?
C24 H24C 0.9900 . ?
C24 H24D 0.9900 . ?
C21" C26" 1.373(6) . ?
C21" C22" 1.384(5) . ?
C22" C23" 1.386(5) . ?
C22" H22D 0.9500 . ?
C23" C24" 1.364(6) . ?
C23" H23E 0.9500 . ?
C24" C25" 1.366(6) . ?
C24" H24E 0.9500 . ?
C25" C26" 1.388(6) . ?
C25" H25C 0.9500 . ?
C26" H26A 0.9500 . ?
O31' N31' 1.393(4) . ?
O31C N31' 1.389(4) . ?
N31' C31 1.478(5) . ?
N31' C32' 1.497(6) . ?
N31' C35' 1.514(6) . ?
C32' C33' 1.526(7) . ?
C32' H32A 0.9900 . ?
C32' H32B 0.9900 . ?
C33' C34' 1.539(7) . ?
C33' H33A 0.9900 . ?
C33' H33B 0.9900 . ?
C34' C35' 1.528(7) . ?
C34' H34A 0.9900 . ?
C34' H34B 0.9900 . ?
C35' H35A 0.9900 . ?
C35' H35B 0.9900 . ?
C31 C32 1.317(6) . ?
C31 H31B 0.9500 . ?
C32 C33 1.493(5) . ?
C32 H32C 0.9500 . ?
C33 C34 1.539(6) . ?
C33 H33C 0.9900 . ?
C33 H33D 0.9900 . ?
C34 C31" 1.513(5) . ?
C34 H34C 0.9900 . ?
C34 H34D 0.9900 . ?
C31" C36" 1.370(6) . ?
C31" C32" 1.381(5) . ?
C32" C33" 1.385(6) . ?
C32" H32D 0.9500 . ?
C33" C34" 1.366(6) . ?
C33" H33E 0.9500 . ?
C34" C35" 1.376(6) . ?
C34" H34E 0.9500 . ?
C35" C36" 1.383(6) . ?
C35" H35C 0.9500 . ?
C36" H36A 0.9500 . ?

loop_
_geom_torsion_atom_site_label_1
_geom_torsion_atom_site_label_2
_geom_torsion_atom_site_label_3
_geom_torsion_atom_site_label_4
_geom_torsion
_geom_torsion_site_symmetry_1
_geom_torsion_site_symmetry_2
_geom_torsion_site_symmetry_3
_geom_torsion_site_symmetry_4
_geom_torsion_publ_flag
O1' N1' C2' C3' 69.3(5) . . . . ?
C1 N1' C2' C3' -163.9(4) . . . . ?
C5' N1' C2' C3' -46.1(5) . . . . ?
N1' C2' C3' C4' 28.5(6) . . . . ?
C2' C3' C4' C5' -0.2(7) . . . . ?
O1' N1' C5' C4' -70.5(5) . . . . ?
C1 N1' C5' C4' 164.5(4) . . . . ?
C2' N1' C5' C4' 46.7(5) . . . . ?
C3' C4' C5' N1' -28.2(6) . . . . ?
O1' N1' C1 C2 -5.4(7) . . . . ?
C2' N1' C1 C2 -131.2(5) . . . . ?
C5' N1' C1 C2 117.1(5) . . . . ?
N1' C1 C2 C3 178.4(5) . . . . ?
C1 C2 C3 C4 -123.0(7) . . . . ?
C2 C3 C4 C1" 178.7(6) . . . . ?
C3 C4 C1" C6" -101.0(12) . . . . ?
C3 C4 C1" C2" 77.0(14) . . . . ?
C6" C1" C2" C3" -3(2) . . . . ?
C4 C1" C2" C3" 178.5(14) . . . . ?
C1" C2" C3" C4" -1(3) . . . . ?
C2" C3" C4" C5" 3(2) . . . . ?
C3" C4" C5" C6" -2(3) . . . . ?
C2" C1" C6" C5" 5(2) . . . . ?
C4 C1" C6" C5" -177.4(16) . . . . ?
C4" C5" C6" C1" -2(3) . . . . ?
O11' N11' C12' C13' 73.4(5) . . . . ?
C11 N11' C12' C13' -161.3(5) . . . . ?
C15' N11' C12' C13' -43.5(5) . . . . ?
N11' C12' C13' C14' 26.3(7) . . . . ?
C12' C13' C14' C15' 1.0(7) . . . . ?
O11' N11' C15' C14' -72.2(5) . . . . ?
C11 N11' C15' C14' 161.4(4) . . . . ?
C12' N11' C15' C14' 43.7(4) . . . . ?
C13' C14' C15' N11' -27.7(6) . . . . ?
O11' N11' C11 C12 1.0(7) . . . . ?
C12' N11' C11 C12 -122.1(6) . . . . ?
C15' N11' C11 C12 126.2(5) . . . . ?
N11' C11 C12 C13 177.2(5) . . . . ?
C11 C12 C13 C14 -116.0(7) . . . . ?
C12 C13 C14 C11" -178.8(5) . . . . ?
C13 C14 C11" C16" -104.2(11) . . . . ?
C13 C14 C11" C12" 76.6(13) . . . . ?
C16" C11" C12" C13" 2(2) . . . . ?
C14 C11" C12" C13" -179.0(13) . . . . ?
C11" C12" C13" C14" -4(3) . . . . ?
C12" C13" C14" C15" 2(2) . . . . ?
C13" C14" C15" C16" 1(3) . . . . ?
C12" C11" C16" C15" 2(2) . . . . ?
C14 C11" C16" C15" -177.7(14) . . . . ?
C14" C15" C16" C11" -3(3) . . . . ?
O21C N21' C22' C23' -58.5(9) . . . . ?
O21' N21' C22' C23' -83.2(7) . . . . ?
C21 N21' C22' C23' 161.5(5) . . . . ?
C25' N21' C22' C23' 45.2(6) . . . . ?
N21' C22' C23' C24' -27.6(7) . . . . ?
C22' C23' C24' C25' -0.5(9) . . . . ?
O21C N21' C25' C24' 74.6(7) . . . . ?
O21' N21' C25' C24' 66.0(8) . . . . ?
C21 N21' C25' C24' -162.9(6) . . . . ?
C22' N21' C25' C24' -46.0(7) . . . . ?
C23' C24' C25' N21' 28.5(9) . . . . ?
O21C N21' C21 C22 -14.3(10) . . . . ?
O21' N21' C21 C22 15.4(9) . . . . ?
C25' N21' C21 C22 -123.3(7) . . . . ?
C22' N21' C21 C22 126.0(6) . . . . ?
N21' C21 C22 C23 -178.5(5) . . . . ?
C21 C22 C23 C24 121.9(7) . . . . ?
C22 C23 C24 C21" 179.2(5) . . . . ?
C23 C24 C21" C26" 124.7(6) . . . . ?
C23 C24 C21" C22" -60.4(7) . . . . ?
C26" C21" C22" C23" -1.4(7) . . . . ?
C24 C21" C22" C23" -176.4(4) . . . . ?
C21" C22" C23" C24" 2.7(7) . . . . ?
C22" C23" C24" C25" -2.8(7) . . . . ?
C23" C24" C25" C26" 1.6(8) . . . . ?
C22" C21" C26" C25" 0.2(7) . . . . ?
C24 C21" C26" C25" 175.2(5) . . . . ?
C24" C25" C26" C21" -0.3(7) . . . . ?
O31C N31' C32' C33' 65.5(9) . . . . ?
O31' N31' C32' C33' 80.3(7) . . . . ?
C31 N31' C32' C33' -157.9(5) . . . . ?
C35' N31' C32' C33' -41.9(6) . . . . ?
N31' C32' C33' C34' 22.5(7) . . . . ?
C32' C33' C34' C35' 5.6(8) . . . . ?
O31C N31' C35' C34' -82.1(7) . . . . ?
O31' N31' C35' C34' -64.4(8) . . . . ?
C31 N31' C35' C34' 161.9(5) . . . . ?
C32' N31' C35' C34' 45.4(6) . . . . ?
C33' C34' C35' N31' -31.3(7) . . . . ?
O31C N31' C31 C32 18.7(10) . . . . ?
O31' N31' C31 C32 -10.0(10) . . . . ?
C32' N31' C31 C32 -123.8(6) . . . . ?
C35' N31' C31 C32 125.5(6) . . . . ?
N31' C31 C32 C33 -179.8(5) . . . . ?
C31 C32 C33 C34 118.6(6) . . . . ?
C32 C33 C34 C31" -177.3(5) . . . . ?
C33 C34 C31" C36" 79.8(7) . . . . ?
C33 C34 C31" C32" -96.3(6) . . . . ?
C36" C31" C32" C33" 1.0(7) . . . . ?
C34 C31" C32" C33" 177.1(5) . . . . ?
C31" C32" C33" C34" -4.6(8) . . . . ?
C32" C33" C34" C35" 7.2(9) . . . . ?
C33" C34" C35" C36" -6.2(8) . . . . ?
C32" C31" C36" C35" -0.1(7) . . . . ?
C34 C31" C36" C35" -176.2(5) . . . . ?
C34" C35" C36" C31" 2.6(7) . . . . ?
